data_7005077
loop_
_publ_author_name
'Fandos, Rosa'
'Gallego, Beatriz'
'Otero, Antonio'
'Rodr\'iguez, Ana'
'Ruiz, Mar\'ia Jos\'e'
'Terreros, Pilar'

_publ_section_title
;
 Synthesis and characterization of complexes containing Ti-O-Si
 moieties. Catalytic activity in olefin epoxidation.
;
_journal_issue 8
_journal_name_full 'Dalton transactions (Cambridge, England : 2003)'
_journal_page_first 871
_journal_page_last 877
_journal_paper_doi 10.1039/b616064f
_journal_year 2007
_chemical_formula_moiety 'C44 H50 Cl2 O4 Si2 Ti2, C2 H5 O0.5'
_chemical_formula_sum 'C46 H55 Cl2 O4.5 Si2 Ti2'
_chemical_formula_weight 902.78
_chemical_name_systematic
;
?
;
_space_group_IT_number 2
_symmetry_cell_setting triclinic
_symmetry_space_group_name_Hall '-P 1'
_symmetry_space_group_name_H-M 'P -1'
_atom_sites_solution_hydrogens geom
_atom_sites_solution_primary direct
_atom_sites_solution_secondary difmap
_audit_creation_method SHELXL-97
_cell_angle_alpha 82.568(5)
_cell_angle_beta 80.411(5)
_cell_angle_gamma 82.677(5)
_cell_formula_units_Z 4
_cell_length_a 10.959(3)
_cell_length_b 18.851(5)
_cell_length_c 23.007(6)
_cell_measurement_temperature 180(2)
_cell_volume 4620(2)
_computing_cell_refinement 'Bruker SAINT'
_computing_data_collection 'Bruker APEX'
_computing_data_reduction 'Bruker SHELXTL'
_computing_molecular_graphics 'Bruker SHELXTL'
_computing_publication_material 'Bruker SHELXTL'
_computing_structure_refinement 'SHELXL-97 (Sheldrick, 1997)'
_computing_structure_solution 'SHELXS-97 (Sheldrick, 1990)'
_diffrn_ambient_temperature 180(2)
_diffrn_measured_fraction_theta_full 0.982
_diffrn_measured_fraction_theta_max 0.982
_diffrn_measurement_device_type 'CCD area detector'
_diffrn_measurement_method 'omega scan'
_diffrn_radiation_monochromator graphite
_diffrn_radiation_source 'fine-focus sealed tube'
_diffrn_radiation_type MoK\a
_diffrn_radiation_wavelength 0.71073
_diffrn_reflns_av_R_equivalents 0.0997
_diffrn_reflns_av_sigmaI/netI 0.2045
_diffrn_reflns_limit_h_max 13
_diffrn_reflns_limit_h_min -11
_diffrn_reflns_limit_k_max 22
_diffrn_reflns_limit_k_min -21
_diffrn_reflns_limit_l_max 27
_diffrn_reflns_limit_l_min -27
_diffrn_reflns_number 30563
_diffrn_reflns_theta_full 25.00
_diffrn_reflns_theta_max 25.00
_diffrn_reflns_theta_min 1.97
_exptl_absorpt_coefficient_mu 0.555
_exptl_absorpt_correction_T_max 0.9456
_exptl_absorpt_correction_T_min 0.7732
_exptl_absorpt_correction_type empirical
_exptl_absorpt_process_details SADABS
_exptl_crystal_colour orange
_exptl_crystal_density_diffrn 1.298
_exptl_crystal_density_method 'not measured'
_exptl_crystal_description plate
_exptl_crystal_F_000 1892
_exptl_crystal_size_max 0.49
_exptl_crystal_size_mid 0.23
_exptl_crystal_size_min 0.10
_refine_diff_density_max 0.402
_refine_diff_density_min -0.476
_refine_diff_density_rms 0.093
_refine_ls_extinction_method none
_refine_ls_goodness_of_fit_ref 0.956
_refine_ls_hydrogen_treatment constr
_refine_ls_matrix_type full
_refine_ls_number_parameters 1040
_refine_ls_number_reflns 15982
_refine_ls_number_restraints 0
_refine_ls_restrained_S_all 0.956
_refine_ls_R_factor_all 0.1799
_refine_ls_R_factor_gt 0.0704
_refine_ls_shift/su_max 0.001
_refine_ls_shift/su_mean 0.000
_refine_ls_structure_factor_coef Fsqd
_refine_ls_weighting_details 'calc w=1/[\s^2^(Fo^2^)+(0.0554P)^2^+0.0000P] where P=(Fo^2^+2Fc^2^)/3'
_refine_ls_weighting_scheme calc
_refine_ls_wR_factor_gt 0.1337
_refine_ls_wR_factor_ref 0.1771
_reflns_number_gt 7154
_reflns_number_total 15982
_reflns_threshold_expression >2sigma(I)
_cod_data_source_file b616064f.txt
_cod_data_source_block 4
_cod_original_sg_symbol_H-M P-1
_cod_database_code 7005077

loop_
_symmetry_equiv_pos_as_xyz
'x, y, z'
'-x, -y, -z'

loop_
_atom_site_label
_atom_site_type_symbol
_atom_site_fract_x
_atom_site_fract_y
_atom_site_fract_z
_atom_site_U_iso_or_equiv
_atom_site_adp_type
_atom_site_occupancy
_atom_site_symmetry_multiplicity
_atom_site_calc_flag
_atom_site_refinement_flags
_atom_site_disorder_assembly
_atom_site_disorder_group
Ti1 Ti 0.41700(11) 0.19089(6) 0.84666(5) 0.0286(3) Uani 1 1 d . . .
Ti2 Ti 0.34365(11) 0.25617(6) 0.98466(5) 0.0277(3) Uani 1 1 d . . .
Ti3 Ti 0.83754(11) 0.70066(6) 0.56610(5) 0.0304(3) Uani 1 1 d . . .
Ti4 Ti 0.54416(11) 0.79595(6) 0.55367(5) 0.0292(3) Uani 1 1 d . . .
Si1 Si 0.05090(16) 0.28742(9) 0.94963(7) 0.0271(5) Uani 1 1 d . . .
Si2 Si 0.15550(17) 0.29959(9) 0.81477(8) 0.0290(5) Uani 1 1 d . . .
Si3 Si 0.47847(17) 0.73445(9) 0.69959(7) 0.0276(5) Uani 1 1 d . . .
Si4 Si 0.67610(17) 0.60139(9) 0.68024(7) 0.0267(4) Uani 1 1 d . . .
Cl1 Cl 0.36160(18) 0.07556(8) 0.86361(8) 0.0486(5) Uani 1 1 d . . .
Cl2 Cl 0.42747(17) 0.36388(8) 0.96639(7) 0.0417(5) Uani 1 1 d . . .
Cl3 Cl 0.93490(17) 0.78342(9) 0.60038(8) 0.0460(5) Uani 1 1 d . . .
Cl4 Cl 0.45137(17) 0.72816(8) 0.50164(7) 0.0433(5) Uani 1 1 d . . .
O1 O 0.4184(4) 0.2113(2) 0.92061(16) 0.0303(11) Uani 1 1 d . . .
O2 O 0.1837(4) 0.2809(2) 0.97285(16) 0.0297(11) Uani 1 1 d . . .
O3 O 0.0692(4) 0.3105(2) 0.87875(16) 0.0313(11) Uani 1 1 d . . .
O4 O 0.2780(4) 0.24216(19) 0.82353(16) 0.0301(11) Uani 1 1 d . . .
O5 O 0.7051(4) 0.75698(19) 0.54118(16) 0.0323(11) Uani 1 1 d . . .
O6 O 0.4860(4) 0.76693(19) 0.63023(15) 0.0306(11) Uani 1 1 d . . .
O7 O 0.5563(4) 0.65589(19) 0.70459(16) 0.0324(11) Uani 1 1 d . . .
O8 O 0.7739(4) 0.6468(2) 0.63306(16) 0.0304(11) Uani 1 1 d . . .
C1 C 0.6270(6) 0.2161(3) 0.8301(3) 0.0346(17) Uani 1 1 d . . .
C2 C 0.6297(6) 0.1466(3) 0.8146(3) 0.0374(18) Uani 1 1 d . . .
C3 C 0.5635(6) 0.1528(3) 0.7652(3) 0.0313(17) Uani 1 1 d . . .
C4 C 0.5227(6) 0.2252(3) 0.7511(3) 0.0317(17) Uani 1 1 d . . .
C5 C 0.5590(6) 0.2648(3) 0.7918(3) 0.0294(16) Uani 1 1 d . . .
C6 C 0.6910(6) 0.2380(4) 0.8769(3) 0.0441(19) Uani 1 1 d . . .
H6A H 0.7170 0.1953 0.9028 0.066 Uiso 1 1 calc R . .
H6B H 0.6334 0.2714 0.9005 0.066 Uiso 1 1 calc R . .
H6C H 0.7643 0.2618 0.8579 0.066 Uiso 1 1 calc R . .
C7 C 0.6952(7) 0.0797(4) 0.8429(3) 0.053(2) Uani 1 1 d . . .
H7A H 0.7675 0.0626 0.8151 0.079 Uiso 1 1 calc R . .
H7B H 0.6380 0.0425 0.8532 0.079 Uiso 1 1 calc R . .
H7C H 0.7228 0.0902 0.8789 0.079 Uiso 1 1 calc R . .
C8 C 0.5509(7) 0.0907(3) 0.7325(3) 0.053(2) Uani 1 1 d . . .
H8A H 0.4719 0.0991 0.7167 0.080 Uiso 1 1 calc R . .
H8B H 0.5523 0.0462 0.7598 0.080 Uiso 1 1 calc R . .
H8C H 0.6201 0.0863 0.6998 0.080 Uiso 1 1 calc R . .
C9 C 0.4532(6) 0.2552(3) 0.6996(3) 0.0393(18) Uani 1 1 d . . .
H9A H 0.4263 0.3065 0.7020 0.059 Uiso 1 1 calc R . .
H9B H 0.3802 0.2293 0.7016 0.059 Uiso 1 1 calc R . .
H9C H 0.5084 0.2491 0.6620 0.059 Uiso 1 1 calc R . .
C10 C 0.5394(7) 0.3448(3) 0.7927(3) 0.048(2) Uani 1 1 d . . .
H10A H 0.6202 0.3640 0.7855 0.072 Uiso 1 1 calc R . .
H10B H 0.4946 0.3562 0.8315 0.072 Uiso 1 1 calc R . .
H10C H 0.4904 0.3666 0.7617 0.072 Uiso 1 1 calc R . .
C11 C 0.4661(6) 0.2210(3) 1.0618(3) 0.0327(17) Uani 1 1 d . . .
C12 C 0.3507(6) 0.2552(3) 1.0872(3) 0.0335(17) Uani 1 1 d . . .
C13 C 0.2569(6) 0.2123(3) 1.0826(3) 0.0355(17) Uani 1 1 d . . .
C14 C 0.3149(6) 0.1534(3) 1.0510(3) 0.0300(16) Uani 1 1 d . . .
C15 C 0.4450(6) 0.1577(3) 1.0399(3) 0.0264(16) Uani 1 1 d . . .
C16 C 0.5905(6) 0.2468(3) 1.0611(3) 0.0437(19) Uani 1 1 d . . .
H16A H 0.6289 0.2211 1.0945 0.066 Uiso 1 1 calc R . .
H16B H 0.5794 0.2986 1.0646 0.066 Uiso 1 1 calc R . .
H16C H 0.6444 0.2375 1.0238 0.066 Uiso 1 1 calc R . .
C17 C 0.3302(7) 0.3235(3) 1.1175(3) 0.050(2) Uani 1 1 d . . .
H17A H 0.2477 0.3484 1.1129 0.076 Uiso 1 1 calc R . .
H17B H 0.3941 0.3550 1.0994 0.076 Uiso 1 1 calc R . .
H17C H 0.3357 0.3113 1.1597 0.076 Uiso 1 1 calc R . .
C18 C 0.1220(6) 0.2252(4) 1.1055(3) 0.050(2) Uani 1 1 d . . .
H18A H 0.1073 0.2087 1.1480 0.075 Uiso 1 1 calc R . .
H18B H 0.0752 0.1988 1.0843 0.075 Uiso 1 1 calc R . .
H18C H 0.0945 0.2768 1.0992 0.075 Uiso 1 1 calc R . .
C19 C 0.2513(6) 0.0935(3) 1.0371(3) 0.0412(19) Uani 1 1 d . . .
H19A H 0.2593 0.0525 1.0675 0.062 Uiso 1 1 calc R . .
H19B H 0.2899 0.0790 0.9982 0.062 Uiso 1 1 calc R . .
H19C H 0.1630 0.1099 1.0363 0.062 Uiso 1 1 calc R . .
C20 C 0.5393(6) 0.1038(3) 1.0124(3) 0.0397(19) Uani 1 1 d . . .
H20A H 0.6185 0.1245 1.0003 0.060 Uiso 1 1 calc R . .
H20B H 0.5114 0.0899 0.9776 0.060 Uiso 1 1 calc R . .
H20C H 0.5505 0.0613 1.0412 0.060 Uiso 1 1 calc R . .
C21 C -0.0158(6) 0.1998(3) 0.9648(3) 0.0318(17) Uani 1 1 d . . .
C22 C -0.0946(6) 0.1824(3) 1.0166(3) 0.0377(18) Uani 1 1 d . . .
H22 H -0.1177 0.2165 1.0445 0.045 Uiso 1 1 calc R . .
C23 C -0.1408(7) 0.1158(4) 1.0287(3) 0.050(2) Uani 1 1 d . . .
H23 H -0.1941 0.1045 1.0648 0.060 Uiso 1 1 calc R . .
C24 C -0.1093(8) 0.0669(4) 0.9885(4) 0.060(2) Uani 1 1 d . . .
H24 H -0.1403 0.0213 0.9967 0.072 Uiso 1 1 calc R . .
C25 C -0.0330(9) 0.0836(4) 0.9364(4) 0.062(3) Uani 1 1 d . . .
H25 H -0.0131 0.0500 0.9080 0.075 Uiso 1 1 calc R . .
C26 C 0.0146(7) 0.1481(4) 0.9250(3) 0.045(2) Uani 1 1 d . . .
H26 H 0.0697 0.1582 0.8892 0.055 Uiso 1 1 calc R . .
C27 C -0.0571(6) 0.3574(3) 0.9874(2) 0.0232(15) Uani 1 1 d . . .
C28 C -0.0158(6) 0.3994(3) 1.0243(3) 0.0345(17) Uani 1 1 d . . .
H28 H 0.0687 0.3927 1.0305 0.041 Uiso 1 1 calc R . .
C29 C -0.0996(7) 0.4512(3) 1.0521(3) 0.0426(19) Uani 1 1 d . . .
H29 H -0.0720 0.4789 1.0782 0.051 Uiso 1 1 calc R . .
C30 C -0.2211(7) 0.4629(3) 1.0426(3) 0.047(2) Uani 1 1 d . . .
H30 H -0.2770 0.4993 1.0608 0.057 Uiso 1 1 calc R . .
C31 C -0.2607(7) 0.4213(3) 1.0064(3) 0.0440(19) Uani 1 1 d . . .
H31 H -0.3450 0.4286 0.9999 0.053 Uiso 1 1 calc R . .
C32 C -0.1799(6) 0.3690(3) 0.9793(3) 0.0387(18) Uani 1 1 d . . .
H32 H -0.2095 0.3405 0.9546 0.046 Uiso 1 1 calc R . .
C33 C 0.0602(6) 0.2628(3) 0.7687(3) 0.0318(17) Uani 1 1 d . . .
C34 C -0.0453(6) 0.3018(4) 0.7512(3) 0.0407(19) Uani 1 1 d . . .
H34 H -0.0650 0.3500 0.7605 0.049 Uiso 1 1 calc R . .
C35 C -0.1225(7) 0.2746(4) 0.7212(3) 0.052(2) Uani 1 1 d . . .
H35 H -0.1931 0.3039 0.7092 0.063 Uiso 1 1 calc R . .
C36 C -0.0980(8) 0.2048(5) 0.7086(3) 0.060(2) Uani 1 1 d . . .
H36 H -0.1529 0.1851 0.6888 0.072 Uiso 1 1 calc R . .
C37 C 0.0054(8) 0.1635(4) 0.7245(3) 0.058(2) Uani 1 1 d . . .
H37 H 0.0232 0.1153 0.7152 0.069 Uiso 1 1 calc R . .
C38 C 0.0848(7) 0.1922(3) 0.7543(3) 0.0406(19) Uani 1 1 d . . .
H38 H 0.1568 0.1632 0.7651 0.049 Uiso 1 1 calc R . .
C39 C 0.2023(6) 0.3888(3) 0.7828(3) 0.0293(16) Uani 1 1 d . . .
C40 C 0.2419(6) 0.4333(3) 0.8189(3) 0.0360(18) Uani 1 1 d . . .
H40 H 0.2410 0.4176 0.8599 0.043 Uiso 1 1 calc R . .
C41 C 0.2818(7) 0.4992(4) 0.7964(3) 0.0446(19) Uani 1 1 d . . .
H41 H 0.3085 0.5280 0.8219 0.053 Uiso 1 1 calc R . .
C42 C 0.2833(7) 0.5233(4) 0.7378(4) 0.054(2) Uani 1 1 d . . .
H42 H 0.3104 0.5689 0.7224 0.065 Uiso 1 1 calc R . .
C43 C 0.2452(7) 0.4810(4) 0.7011(3) 0.049(2) Uani 1 1 d . . .
H43 H 0.2463 0.4975 0.6602 0.059 Uiso 1 1 calc R . .
C44 C 0.2053(6) 0.4150(3) 0.7234(3) 0.0388(18) Uani 1 1 d . . .
H44 H 0.1791 0.3867 0.6974 0.047 Uiso 1 1 calc R . .
C45 C 0.9518(6) 0.5931(3) 0.5367(3) 0.0339(17) Uani 1 1 d . . .
C46 C 0.8623(6) 0.6172(4) 0.4979(3) 0.0341(17) Uani 1 1 d . . .
C47 C 0.8967(6) 0.6813(4) 0.4642(3) 0.0342(17) Uani 1 1 d . . .
C48 C 1.0048(6) 0.6989(4) 0.4836(3) 0.0388(18) Uani 1 1 d . . .
C49 C 1.0368(6) 0.6446(4) 0.5276(3) 0.0397(18) Uani 1 1 d . . .
C50 C 0.9563(6) 0.5245(3) 0.5793(3) 0.049(2) Uani 1 1 d . . .
H50A H 0.8747 0.5062 0.5866 0.074 Uiso 1 1 calc R . .
H50B H 0.9778 0.5346 0.6169 0.074 Uiso 1 1 calc R . .
H50C H 1.0193 0.4883 0.5619 0.074 Uiso 1 1 calc R . .
C51 C 0.7553(6) 0.5786(3) 0.4908(3) 0.046(2) Uani 1 1 d . . .
H51A H 0.7684 0.5634 0.4509 0.069 Uiso 1 1 calc R . .
H51B H 0.6779 0.6110 0.4965 0.069 Uiso 1 1 calc R . .
H51C H 0.7496 0.5363 0.5203 0.069 Uiso 1 1 calc R . .
C52 C 0.8305(7) 0.7210(4) 0.4155(3) 0.056(2) Uani 1 1 d . . .
H52A H 0.8543 0.7701 0.4068 0.084 Uiso 1 1 calc R . .
H52B H 0.7403 0.7228 0.4282 0.084 Uiso 1 1 calc R . .
H52C H 0.8537 0.6960 0.3799 0.084 Uiso 1 1 calc R . .
C53 C 1.0736(7) 0.7618(4) 0.4585(3) 0.060(2) Uani 1 1 d . . .
H53A H 1.1470 0.7462 0.4307 0.090 Uiso 1 1 calc R . .
H53B H 1.0998 0.7828 0.4906 0.090 Uiso 1 1 calc R . .
H53C H 1.0191 0.7980 0.4375 0.090 Uiso 1 1 calc R . .
C54 C 1.1500(6) 0.6390(4) 0.5585(3) 0.051(2) Uani 1 1 d . . .
H54A H 1.1314 0.6144 0.5987 0.076 Uiso 1 1 calc R . .
H54B H 1.1716 0.6874 0.5608 0.076 Uiso 1 1 calc R . .
H54C H 1.2203 0.6115 0.5362 0.076 Uiso 1 1 calc R . .
C55 C 0.6221(7) 0.9039(3) 0.5090(3) 0.0349(18) Uani 1 1 d . . .
C56 C 0.5280(8) 0.8935(3) 0.4777(3) 0.0395(19) Uani 1 1 d . . .
C57 C 0.4146(8) 0.8973(3) 0.5179(3) 0.043(2) Uani 1 1 d . . .
C58 C 0.4408(7) 0.9107(3) 0.5739(3) 0.0379(19) Uani 1 1 d . . .
C59 C 0.5705(7) 0.9133(3) 0.5680(3) 0.0347(18) Uani 1 1 d . . .
C60 C 0.7570(7) 0.9061(3) 0.4834(3) 0.050(2) Uani 1 1 d . . .
H60A H 0.7725 0.9560 0.4693 0.075 Uiso 1 1 calc R . .
H60B H 0.7780 0.8768 0.4502 0.075 Uiso 1 1 calc R . .
H60C H 0.8086 0.8870 0.5140 0.075 Uiso 1 1 calc R . .
C61 C 0.5410(8) 0.8834(4) 0.4137(3) 0.063(3) Uani 1 1 d . . .
H61A H 0.4793 0.8526 0.4081 0.095 Uiso 1 1 calc R . .
H61B H 0.6249 0.8606 0.4005 0.095 Uiso 1 1 calc R . .
H61C H 0.5276 0.9303 0.3904 0.095 Uiso 1 1 calc R . .
C62 C 0.2873(7) 0.8910(4) 0.5037(3) 0.063(2) Uani 1 1 d . . .
H62A H 0.2370 0.8680 0.5386 0.094 Uiso 1 1 calc R . .
H62B H 0.2954 0.8618 0.4707 0.094 Uiso 1 1 calc R . .
H62C H 0.2467 0.9391 0.4925 0.094 Uiso 1 1 calc R . .
C63 C 0.3459(7) 0.9204(3) 0.6279(3) 0.046(2) Uani 1 1 d . . .
H63A H 0.3074 0.9703 0.6259 0.069 Uiso 1 1 calc R . .
H63B H 0.3864 0.9092 0.6634 0.069 Uiso 1 1 calc R . .
H63C H 0.2819 0.8880 0.6299 0.069 Uiso 1 1 calc R . .
C64 C 0.6411(6) 0.9273(3) 0.6157(3) 0.0432(19) Uani 1 1 d . . .
H64A H 0.7188 0.8950 0.6143 0.065 Uiso 1 1 calc R . .
H64B H 0.5901 0.9186 0.6547 0.065 Uiso 1 1 calc R . .
H64C H 0.6601 0.9774 0.6092 0.065 Uiso 1 1 calc R . .
C65 C 0.3171(6) 0.7239(3) 0.7318(3) 0.0269(16) Uani 1 1 d . . .
C66 C 0.2860(7) 0.7027(3) 0.7924(3) 0.0364(17) Uani 1 1 d . . .
H66 H 0.3483 0.6981 0.8172 0.044 Uiso 1 1 calc R . .
C67 C 0.1663(8) 0.6882(3) 0.8171(3) 0.050(2) Uani 1 1 d . . .
H67 H 0.1472 0.6754 0.8586 0.060 Uiso 1 1 calc R . .
C68 C 0.0754(7) 0.6922(4) 0.7822(4) 0.056(2) Uani 1 1 d . . .
H68 H -0.0056 0.6801 0.7988 0.067 Uiso 1 1 calc R . .
C69 C 0.1031(8) 0.7139(4) 0.7233(4) 0.055(2) Uani 1 1 d . . .
H69 H 0.0396 0.7187 0.6991 0.066 Uiso 1 1 calc R . .
C70 C 0.2207(7) 0.7289(3) 0.6980(3) 0.0367(18) Uani 1 1 d . . .
H70 H 0.2372 0.7431 0.6565 0.044 Uiso 1 1 calc R . .
C71 C 0.5505(7) 0.7932(3) 0.7410(3) 0.0326(17) Uani 1 1 d . . .
C72 C 0.6790(7) 0.7891(4) 0.7352(3) 0.0431(19) Uani 1 1 d . . .
H72 H 0.7282 0.7545 0.7121 0.052 Uiso 1 1 calc R . .
C73 C 0.7379(8) 0.8342(4) 0.7620(3) 0.057(2) Uani 1 1 d . . .
H73 H 0.8261 0.8305 0.7576 0.069 Uiso 1 1 calc R . .
C74 C 0.6669(9) 0.8837(4) 0.7947(3) 0.057(2) Uani 1 1 d . . .
H74 H 0.7066 0.9150 0.8129 0.068 Uiso 1 1 calc R . .
C75 C 0.5384(8) 0.8898(3) 0.8021(3) 0.048(2) Uani 1 1 d . . .
H75 H 0.4902 0.9239 0.8260 0.058 Uiso 1 1 calc R . .
C76 C 0.4798(7) 0.8446(3) 0.7738(3) 0.045(2) Uani 1 1 d . . .
H76 H 0.3916 0.8494 0.7772 0.055 Uiso 1 1 calc R . .
C77 C 0.6154(6) 0.5334(3) 0.6437(3) 0.0289(16) Uani 1 1 d . . .
C78 C 0.5210(6) 0.5535(3) 0.6088(3) 0.0361(17) Uani 1 1 d . . .
H78 H 0.4827 0.6017 0.6059 0.043 Uiso 1 1 calc R . .
C79 C 0.4831(6) 0.5039(4) 0.5786(3) 0.0416(19) Uani 1 1 d . . .
H79 H 0.4192 0.5188 0.5550 0.050 Uiso 1 1 calc R . .
C80 C 0.5350(7) 0.4331(4) 0.5817(3) 0.047(2) Uani 1 1 d . . .
H80 H 0.5077 0.3997 0.5604 0.056 Uiso 1 1 calc R . .
C81 C 0.6277(7) 0.4119(4) 0.6164(3) 0.048(2) Uani 1 1 d . . .
H81 H 0.6644 0.3634 0.6194 0.058 Uiso 1 1 calc R . .
C82 C 0.6668(6) 0.4611(3) 0.6467(3) 0.0376(18) Uani 1 1 d . . .
H82 H 0.7306 0.4457 0.6704 0.045 Uiso 1 1 calc R . .
C83 C 0.7514(6) 0.5579(3) 0.7443(3) 0.0261(16) Uani 1 1 d . . .
C84 C 0.6838(7) 0.5191(3) 0.7907(3) 0.0420(19) Uani 1 1 d . . .
H84 H 0.5985 0.5158 0.7895 0.050 Uiso 1 1 calc R . .
C85 C 0.7364(7) 0.4847(4) 0.8393(3) 0.049(2) Uani 1 1 d . . .
H85 H 0.6871 0.4591 0.8711 0.059 Uiso 1 1 calc R . .
C86 C 0.8603(8) 0.4880(4) 0.8409(3) 0.054(2) Uani 1 1 d . . .
H86 H 0.8976 0.4638 0.8735 0.065 Uiso 1 1 calc R . .
C87 C 0.9303(7) 0.5264(4) 0.7953(3) 0.050(2) Uani 1 1 d . . .
H87 H 1.0157 0.5294 0.7966 0.060 Uiso 1 1 calc R . .
C88 C 0.8758(6) 0.5612(3) 0.7468(3) 0.0379(18) Uani 1 1 d . . .
H88 H 0.9248 0.5874 0.7154 0.046 Uiso 1 1 calc R . .
O9 O 0.0391(6) 0.9794(3) 0.7047(3) 0.0834(19) Uani 1 1 d . . .
C91 C 0.0595(12) 0.9342(6) 0.7556(5) 0.120(4) Uani 1 1 d . . .
H91A H 0.0992 0.8869 0.7440 0.144 Uiso 1 1 calc R . .
H91B H -0.0219 0.9266 0.7802 0.144 Uiso 1 1 calc R . .
C92 C 0.1363(13) 0.9609(7) 0.7908(5) 0.172(7) Uani 1 1 d . . .
H92A H 0.2142 0.9728 0.7659 0.258 Uiso 1 1 calc R . .
H92B H 0.1548 0.9239 0.8231 0.258 Uiso 1 1 calc R . .
H92C H 0.0923 1.0041 0.8074 0.258 Uiso 1 1 calc R . .
C93 C -0.0335(12) 0.9575(6) 0.6683(5) 0.124(4) Uani 1 1 d . . .
H93A H -0.1169 0.9506 0.6910 0.149 Uiso 1 1 calc R . .
H93B H 0.0046 0.9107 0.6551 0.149 Uiso 1 1 calc R . .
C94 C -0.0468(10) 1.0092(6) 0.6168(4) 0.118(4) Uani 1 1 d . . .
H94A H -0.0968 1.0531 0.6293 0.177 Uiso 1 1 calc R . .
H94B H -0.0882 0.9886 0.5893 0.177 Uiso 1 1 calc R . .
H94C H 0.0357 1.0209 0.5970 0.177 Uiso 1 1 calc R . .

loop_
_atom_site_aniso_label
_atom_site_aniso_U_11
_atom_site_aniso_U_22
_atom_site_aniso_U_33
_atom_site_aniso_U_23
_atom_site_aniso_U_13
_atom_site_aniso_U_12
Ti1 0.0334(8) 0.0270(7) 0.0259(7) -0.0064(5) -0.0059(6) 0.0004(6)
Ti2 0.0286(8) 0.0288(7) 0.0255(7) -0.0033(5) -0.0047(6) -0.0012(5)
Ti3 0.0320(8) 0.0313(7) 0.0290(7) -0.0086(5) -0.0020(6) -0.0062(6)
Ti4 0.0379(8) 0.0246(7) 0.0268(7) -0.0031(5) -0.0088(6) -0.0052(6)
Si1 0.0252(11) 0.0297(11) 0.0269(10) -0.0041(8) -0.0063(9) -0.0002(8)
Si2 0.0300(12) 0.0306(11) 0.0277(11) -0.0030(8) -0.0089(9) -0.0033(9)
Si3 0.0339(12) 0.0226(10) 0.0257(10) -0.0029(8) -0.0032(9) -0.0021(8)
Si4 0.0297(12) 0.0200(10) 0.0294(11) -0.0024(8) -0.0036(9) -0.0009(8)
Cl1 0.0616(14) 0.0308(10) 0.0541(12) -0.0091(9) -0.0076(10) -0.0044(9)
Cl2 0.0468(12) 0.0335(10) 0.0458(11) -0.0026(8) -0.0091(9) -0.0075(9)
Cl3 0.0479(12) 0.0486(11) 0.0487(11) -0.0168(9) -0.0098(10) -0.0177(9)
Cl4 0.0539(13) 0.0366(10) 0.0461(11) -0.0107(8) -0.0199(10) -0.0082(9)
O1 0.029(3) 0.040(3) 0.023(2) -0.010(2) -0.005(2) 0.002(2)
O2 0.027(3) 0.036(3) 0.026(2) -0.004(2) -0.003(2) -0.002(2)
O3 0.035(3) 0.036(3) 0.022(2) -0.0016(19) -0.004(2) -0.001(2)
O4 0.026(3) 0.032(3) 0.032(3) -0.007(2) -0.004(2) -0.003(2)
O5 0.041(3) 0.026(2) 0.031(3) -0.0015(19) -0.008(2) -0.003(2)
O6 0.043(3) 0.030(2) 0.018(2) -0.0012(19) -0.001(2) -0.006(2)
O7 0.041(3) 0.019(2) 0.033(3) 0.0006(19) -0.001(2) 0.003(2)
O8 0.033(3) 0.037(3) 0.022(2) -0.005(2) 0.000(2) -0.007(2)
C1 0.029(4) 0.046(5) 0.027(4) -0.007(3) 0.003(3) -0.002(3)
C2 0.035(5) 0.040(4) 0.032(4) -0.009(3) -0.001(3) 0.016(4)
C3 0.030(4) 0.036(4) 0.026(4) -0.012(3) 0.005(3) 0.000(3)
C4 0.030(4) 0.034(4) 0.029(4) -0.014(3) 0.006(3) 0.000(3)
C5 0.030(4) 0.029(4) 0.026(4) -0.007(3) 0.010(3) -0.001(3)
C6 0.032(5) 0.059(5) 0.040(4) -0.007(4) 0.006(4) -0.012(4)
C7 0.048(5) 0.057(5) 0.050(5) -0.013(4) -0.013(4) 0.016(4)
C8 0.092(7) 0.042(5) 0.027(4) -0.018(3) -0.007(4) 0.001(4)
C9 0.044(5) 0.042(4) 0.031(4) -0.002(3) -0.007(4) -0.001(4)
C10 0.047(5) 0.050(5) 0.045(5) -0.009(4) 0.003(4) -0.004(4)
C11 0.029(4) 0.042(4) 0.027(4) 0.000(3) -0.008(3) -0.005(3)
C12 0.035(5) 0.038(4) 0.028(4) -0.005(3) -0.004(3) -0.004(3)
C13 0.036(5) 0.041(4) 0.027(4) 0.010(3) -0.007(4) -0.006(4)
C14 0.035(5) 0.032(4) 0.023(4) -0.001(3) -0.006(3) -0.006(3)
C15 0.032(4) 0.024(4) 0.026(4) -0.005(3) -0.013(3) 0.001(3)
C16 0.039(5) 0.050(5) 0.043(4) -0.003(4) -0.008(4) -0.006(4)
C17 0.072(6) 0.045(5) 0.036(4) -0.011(4) -0.009(4) -0.001(4)
C18 0.039(5) 0.069(5) 0.038(5) 0.004(4) -0.006(4) -0.006(4)
C19 0.033(5) 0.040(4) 0.052(5) 0.000(4) -0.013(4) -0.006(3)
C20 0.044(5) 0.034(4) 0.045(4) -0.009(3) -0.019(4) 0.002(4)
C21 0.033(5) 0.029(4) 0.035(4) 0.002(3) -0.014(4) 0.000(3)
C22 0.026(4) 0.032(4) 0.056(5) -0.001(4) -0.011(4) -0.002(3)
C23 0.040(5) 0.037(5) 0.070(6) 0.012(4) -0.010(4) -0.009(4)
C24 0.043(6) 0.031(5) 0.109(8) 0.006(5) -0.030(6) -0.008(4)
C25 0.074(7) 0.040(5) 0.081(7) -0.019(5) -0.033(6) 0.003(5)
C26 0.058(6) 0.032(4) 0.050(5) 0.001(4) -0.024(4) -0.002(4)
C27 0.020(4) 0.025(4) 0.024(4) 0.001(3) 0.001(3) -0.006(3)
C28 0.035(5) 0.033(4) 0.034(4) 0.005(3) -0.004(3) -0.008(3)
C29 0.062(6) 0.035(4) 0.032(4) -0.006(3) -0.003(4) -0.013(4)
C30 0.056(6) 0.036(4) 0.046(5) -0.007(4) -0.003(4) 0.007(4)
C31 0.038(5) 0.048(5) 0.044(5) 0.004(4) -0.013(4) 0.000(4)
C32 0.039(5) 0.041(4) 0.035(4) -0.007(3) -0.001(4) -0.003(4)
C33 0.042(5) 0.032(4) 0.023(4) 0.003(3) -0.009(3) -0.010(3)
C34 0.035(5) 0.055(5) 0.033(4) -0.008(4) -0.005(4) -0.005(4)
C35 0.037(5) 0.083(6) 0.041(5) -0.011(4) -0.008(4) -0.016(4)
C36 0.071(7) 0.086(7) 0.036(5) -0.006(5) -0.021(5) -0.041(5)
C37 0.085(7) 0.049(5) 0.049(5) -0.014(4) -0.021(5) -0.022(5)
C38 0.053(5) 0.042(5) 0.030(4) 0.001(3) -0.017(4) -0.009(4)
C39 0.026(4) 0.025(4) 0.034(4) -0.003(3) -0.001(3) 0.003(3)
C40 0.036(5) 0.029(4) 0.041(4) -0.001(3) -0.006(4) 0.000(3)
C41 0.045(5) 0.038(5) 0.053(5) -0.011(4) -0.006(4) -0.009(4)
C42 0.053(6) 0.025(4) 0.081(6) -0.010(4) 0.007(5) -0.011(4)
C43 0.059(6) 0.033(5) 0.044(5) 0.015(4) 0.008(4) -0.008(4)
C44 0.044(5) 0.034(4) 0.035(4) -0.005(3) 0.001(4) 0.000(4)
C45 0.034(5) 0.032(4) 0.035(4) -0.014(3) 0.009(4) -0.010(3)
C46 0.023(4) 0.048(5) 0.032(4) -0.021(4) 0.012(3) -0.009(3)
C47 0.031(5) 0.049(5) 0.023(4) -0.017(3) 0.006(3) -0.006(4)
C48 0.035(5) 0.048(5) 0.034(4) -0.007(4) 0.003(4) -0.016(4)
C49 0.028(5) 0.056(5) 0.035(4) -0.015(4) 0.004(4) -0.006(4)
C50 0.035(5) 0.049(5) 0.060(5) -0.017(4) 0.001(4) 0.005(4)
C51 0.038(5) 0.056(5) 0.049(5) -0.030(4) 0.006(4) -0.015(4)
C52 0.049(6) 0.081(6) 0.038(5) -0.014(4) 0.003(4) -0.016(4)
C53 0.055(6) 0.077(6) 0.049(5) 0.001(4) 0.002(4) -0.033(5)
C54 0.035(5) 0.069(5) 0.055(5) -0.025(4) -0.011(4) -0.006(4)
C55 0.042(5) 0.014(4) 0.048(5) 0.005(3) -0.009(4) -0.008(3)
C56 0.062(6) 0.025(4) 0.032(4) 0.009(3) -0.012(4) -0.012(4)
C57 0.067(6) 0.027(4) 0.043(5) 0.002(3) -0.030(5) -0.010(4)
C58 0.048(5) 0.028(4) 0.039(4) -0.005(3) -0.015(4) 0.004(4)
C59 0.055(6) 0.027(4) 0.022(4) 0.001(3) -0.010(4) -0.003(4)
C60 0.069(6) 0.039(5) 0.041(5) 0.005(3) 0.001(4) -0.026(4)
C61 0.117(8) 0.045(5) 0.027(4) 0.007(4) -0.018(5) -0.011(5)
C62 0.054(6) 0.053(5) 0.090(6) -0.014(4) -0.036(5) 0.000(4)
C63 0.056(6) 0.037(4) 0.041(5) -0.005(3) -0.007(4) 0.006(4)
C64 0.052(5) 0.039(4) 0.046(4) -0.005(3) -0.021(4) -0.012(4)
C65 0.030(4) 0.021(4) 0.029(4) -0.006(3) -0.004(3) 0.002(3)
C66 0.040(5) 0.032(4) 0.037(4) -0.005(3) -0.003(4) -0.005(3)
C67 0.061(6) 0.040(5) 0.045(5) -0.019(4) 0.022(5) -0.014(4)
C68 0.031(5) 0.055(5) 0.082(7) -0.024(5) 0.010(5) -0.017(4)
C69 0.047(6) 0.063(6) 0.058(6) -0.011(5) -0.014(5) -0.004(4)
C70 0.038(5) 0.033(4) 0.036(4) 0.000(3) -0.002(4) -0.003(4)
C71 0.048(5) 0.023(4) 0.026(4) 0.000(3) -0.005(4) -0.003(3)
C72 0.049(5) 0.045(5) 0.040(4) -0.004(4) -0.013(4) -0.013(4)
C73 0.074(7) 0.047(5) 0.057(6) 0.006(4) -0.027(5) -0.016(5)
C74 0.093(8) 0.042(5) 0.045(5) 0.000(4) -0.034(5) -0.017(5)
C75 0.087(7) 0.028(4) 0.028(4) -0.005(3) -0.003(4) -0.009(4)
C76 0.071(6) 0.035(4) 0.031(4) -0.008(3) -0.008(4) -0.001(4)
C77 0.025(4) 0.033(4) 0.027(4) 0.001(3) 0.001(3) -0.011(3)
C78 0.039(5) 0.030(4) 0.040(4) -0.002(3) -0.003(4) -0.010(3)
C79 0.036(5) 0.060(5) 0.032(4) -0.008(4) 0.000(4) -0.022(4)
C80 0.054(5) 0.052(5) 0.045(5) -0.021(4) -0.011(4) -0.025(4)
C81 0.062(6) 0.038(4) 0.048(5) -0.015(4) -0.002(4) -0.016(4)
C82 0.037(5) 0.033(4) 0.041(4) -0.003(3) -0.002(4) -0.002(3)
C83 0.038(4) 0.018(3) 0.025(4) -0.003(3) -0.007(3) -0.009(3)
C84 0.039(5) 0.047(5) 0.042(5) 0.004(4) -0.007(4) -0.022(4)
C85 0.061(6) 0.051(5) 0.037(5) 0.006(4) -0.007(4) -0.021(4)
C86 0.064(6) 0.044(5) 0.058(6) 0.003(4) -0.036(5) 0.004(4)
C87 0.044(5) 0.053(5) 0.055(5) 0.001(4) -0.016(5) -0.002(4)
C88 0.035(5) 0.043(4) 0.035(4) -0.001(3) -0.006(4) -0.004(4)
O9 0.110(6) 0.063(4) 0.082(5) -0.017(4) -0.025(4) -0.005(4)
C91 0.169(14) 0.095(9) 0.098(9) 0.007(7) -0.019(9) -0.043(8)
C92 0.205(16) 0.204(14) 0.113(10) -0.059(10) -0.090(11) 0.082(12)
C93 0.148(13) 0.141(11) 0.102(9) -0.013(8) -0.026(9) -0.074(9)
C94 0.098(10) 0.156(11) 0.113(9) 0.026(8) -0.034(8) -0.081(8)

loop_
_atom_type_symbol
_atom_type_description
_atom_type_scat_dispersion_real
_atom_type_scat_dispersion_imag
_atom_type_scat_source
C C 0.0033 0.0016 'International Tables Vol C Tables 4.2.6.8 and 6.1.1.4'
H H 0.0000 0.0000 'International Tables Vol C Tables 4.2.6.8 and 6.1.1.4'
O O 0.0106 0.0060 'International Tables Vol C Tables 4.2.6.8 and 6.1.1.4'
Si Si 0.0817 0.0704 'International Tables Vol C Tables 4.2.6.8 and 6.1.1.4'
Cl Cl 0.1484 0.1585 'International Tables Vol C Tables 4.2.6.8 and 6.1.1.4'
Ti Ti 0.2776 0.4457 'International Tables Vol C Tables 4.2.6.8 and 6.1.1.4'

loop_
_geom_angle_atom_site_label_1
_geom_angle_atom_site_label_2
_geom_angle_atom_site_label_3
_geom_angle
_geom_angle_site_symmetry_1
_geom_angle_site_symmetry_3
_geom_angle_publ_flag
O1 Ti1 O4 105.59(17) . . ?
O1 Ti1 Cl1 101.83(14) . . ?
O4 Ti1 Cl1 102.21(14) . . ?
O1 Ti1 C5 101.5(2) . . ?
O4 Ti1 C5 96.8(2) . . ?
Cl1 Ti1 C5 144.53(15) . . ?
O1 Ti1 C4 136.3(2) . . ?
O4 Ti1 C4 87.5(2) . . ?
Cl1 Ti1 C4 116.14(15) . . ?
C5 Ti1 C4 34.88(19) . . ?
O1 Ti1 C1 84.3(2) . . ?
O4 Ti1 C1 131.3(2) . . ?
Cl1 Ti1 C1 122.60(17) . . ?
C5 Ti1 C1 35.19(19) . . ?
C4 Ti1 C1 57.7(2) . . ?
O1 Ti1 C3 137.8(2) . . ?
O4 Ti1 C3 112.55(19) . . ?
Cl1 Ti1 C3 87.38(17) . . ?
C5 Ti1 C3 57.6(2) . . ?
C4 Ti1 C3 34.26(18) . . ?
C1 Ti1 C3 57.2(2) . . ?
O1 Ti1 C2 103.28(19) . . ?
O4 Ti1 C2 144.9(2) . . ?
Cl1 Ti1 C2 90.83(18) . . ?
C5 Ti1 C2 57.9(2) . . ?
C4 Ti1 C2 57.7(2) . . ?
C1 Ti1 C2 34.0(2) . . ?
C3 Ti1 C2 34.84(19) . . ?
O2 Ti2 O1 105.11(16) . . ?
O2 Ti2 Cl2 103.42(14) . . ?
O1 Ti2 Cl2 101.85(15) . . ?
O2 Ti2 C14 98.5(2) . . ?
O1 Ti2 C14 97.5(2) . . ?
Cl2 Ti2 C14 145.69(16) . . ?
O2 Ti2 C12 108.0(2) . . ?
O1 Ti2 C12 141.27(19) . . ?
Cl2 Ti2 C12 89.60(17) . . ?
C14 Ti2 C12 58.4(2) . . ?
O2 Ti2 C15 133.5(2) . . ?
O1 Ti2 C15 84.57(18) . . ?
Cl2 Ti2 C15 119.25(16) . . ?
C14 Ti2 C15 35.1(2) . . ?
C12 Ti2 C15 58.01(19) . . ?
O2 Ti2 C11 141.4(2) . . ?
O1 Ti2 C11 107.87(19) . . ?
Cl2 Ti2 C11 89.05(17) . . ?
C14 Ti2 C11 57.9(2) . . ?
C12 Ti2 C11 34.6(2) . . ?
C15 Ti2 C11 34.60(19) . . ?
O2 Ti2 C13 85.4(2) . . ?
O1 Ti2 C13 132.7(2) . . ?
Cl2 Ti2 C13 120.74(17) . . ?
C14 Ti2 C13 35.3(2) . . ?
C12 Ti2 C13 34.6(2) . . ?
C15 Ti2 C13 58.1(2) . . ?
C11 Ti2 C13 57.4(2) . . ?
O5 Ti3 O8 105.4(2) . . ?
O5 Ti3 Cl3 100.97(13) . . ?
O8 Ti3 Cl3 103.93(13) . . ?
O5 Ti3 C46 97.9(2) . . ?
O8 Ti3 C46 100.4(2) . . ?
Cl3 Ti3 C46 143.80(19) . . ?
O5 Ti3 C45 133.4(2) . . ?
O8 Ti3 C45 86.7(2) . . ?
Cl3 Ti3 C45 119.90(18) . . ?
C46 Ti3 C45 35.5(2) . . ?
O5 Ti3 C49 140.4(2) . . ?
O8 Ti3 C49 109.3(2) . . ?
Cl3 Ti3 C49 88.78(17) . . ?
C46 Ti3 C49 57.7(2) . . ?
C45 Ti3 C49 34.4(2) . . ?
O5 Ti3 C47 85.0(2) . . ?
O8 Ti3 C47 135.0(2) . . ?
Cl3 Ti3 C47 117.17(19) . . ?
C46 Ti3 C47 34.7(2) . . ?
C45 Ti3 C47 57.9(2) . . ?
C49 Ti3 C47 57.0(2) . . ?
O5 Ti3 C48 107.7(2) . . ?
O8 Ti3 C48 142.3(2) . . ?
Cl3 Ti3 C48 87.03(17) . . ?
C46 Ti3 C48 57.8(2) . . ?
C45 Ti3 C48 57.4(2) . . ?
C49 Ti3 C48 33.9(2) . . ?
C47 Ti3 C48 34.6(2) . . ?
O6 Ti4 O5 105.76(18) . . ?
O6 Ti4 Cl4 103.47(14) . . ?
O5 Ti4 Cl4 101.74(13) . . ?
O6 Ti4 C59 96.5(2) . . ?
O5 Ti4 C59 100.5(2) . . ?
Cl4 Ti4 C59 144.60(16) . . ?
O6 Ti4 C55 131.1(2) . . ?
O5 Ti4 C55 85.1(2) . . ?
Cl4 Ti4 C55 121.11(17) . . ?
C59 Ti4 C55 34.9(2) . . ?
O6 Ti4 C58 85.5(2) . . ?
O5 Ti4 C58 135.3(2) . . ?
Cl4 Ti4 C58 117.78(17) . . ?
C59 Ti4 C58 34.8(2) . . ?
C55 Ti4 C58 57.6(3) . . ?
O6 Ti4 C57 110.2(2) . . ?
O5 Ti4 C57 139.5(3) . . ?
Cl4 Ti4 C57 87.54(16) . . ?
C59 Ti4 C57 58.0(2) . . ?
C55 Ti4 C57 57.3(2) . . ?
C58 Ti4 C57 34.96(19) . . ?
O6 Ti4 C56 142.9(2) . . ?
O5 Ti4 C56 105.3(2) . . ?
Cl4 Ti4 C56 89.48(17) . . ?
C59 Ti4 C56 58.1(2) . . ?
C55 Ti4 C56 34.4(2) . . ?
C58 Ti4 C56 58.1(2) . . ?
C57 Ti4 C56 34.8(2) . . ?
O2 Si1 O3 109.6(2) . . ?
O2 Si1 C27 108.9(2) . . ?
O3 Si1 C27 109.3(2) . . ?
O2 Si1 C21 110.8(2) . . ?
O3 Si1 C21 108.2(2) . . ?
C27 Si1 C21 110.1(3) . . ?
O3 Si2 O4 110.4(2) . . ?
O3 Si2 C39 106.8(2) . . ?
O4 Si2 C39 110.6(3) . . ?
O3 Si2 C33 107.5(3) . . ?
O4 Si2 C33 108.9(2) . . ?
C39 Si2 C33 112.6(3) . . ?
O7 Si3 O6 109.6(2) . . ?
O7 Si3 C65 107.6(2) . . ?
O6 Si3 C65 109.9(2) . . ?
O7 Si3 C71 107.4(2) . . ?
O6 Si3 C71 110.3(3) . . ?
C65 Si3 C71 112.0(3) . . ?
O7 Si4 O8 109.4(2) . . ?
O7 Si4 C83 108.6(2) . . ?
O8 Si4 C83 110.2(3) . . ?
O7 Si4 C77 106.6(3) . . ?
O8 Si4 C77 111.0(2) . . ?
C83 Si4 C77 110.9(3) . . ?
Ti1 O1 Ti2 149.6(2) . . ?
Si1 O2 Ti2 164.7(2) . . ?
Si1 O3 Si2 146.5(3) . . ?
Si2 O4 Ti1 166.7(2) . . ?
Ti4 O5 Ti3 151.3(2) . . ?
Si3 O6 Ti4 162.6(3) . . ?
Si3 O7 Si4 149.1(3) . . ?
Si4 O8 Ti3 159.9(2) . . ?
C2 C1 C5 108.7(5) . . ?
C2 C1 C6 126.8(6) . . ?
C5 C1 C6 124.4(6) . . ?
C2 C1 Ti1 74.3(4) . . ?
C5 C1 Ti1 70.7(4) . . ?
C6 C1 Ti1 123.8(4) . . ?
C1 C2 C3 106.8(5) . . ?
C1 C2 C7 125.8(6) . . ?
C3 C2 C7 127.3(6) . . ?
C1 C2 Ti1 71.7(4) . . ?
C3 C2 Ti1 71.7(4) . . ?
C7 C2 Ti1 123.9(5) . . ?
C4 C3 C2 108.7(5) . . ?
C4 C3 C8 127.2(5) . . ?
C2 C3 C8 124.0(6) . . ?
C4 C3 Ti1 72.2(3) . . ?
C2 C3 Ti1 73.4(3) . . ?
C8 C3 Ti1 123.9(5) . . ?
C3 C4 C5 107.9(5) . . ?
C3 C4 C9 125.3(5) . . ?
C5 C4 C9 126.7(5) . . ?
C3 C4 Ti1 73.6(4) . . ?
C5 C4 Ti1 71.1(4) . . ?
C9 C4 Ti1 121.9(4) . . ?
C4 C5 C1 107.9(5) . . ?
C4 C5 C10 127.1(5) . . ?
C1 C5 C10 124.9(6) . . ?
C4 C5 Ti1 74.0(4) . . ?
C1 C5 Ti1 74.1(4) . . ?
C10 C5 Ti1 121.3(4) . . ?
C15 C11 C12 108.9(6) . . ?
C15 C11 C16 126.2(6) . . ?
C12 C11 C16 124.9(6) . . ?
C15 C11 Ti2 72.5(3) . . ?
C12 C11 Ti2 72.3(3) . . ?
C16 C11 Ti2 123.3(4) . . ?
C13 C12 C11 108.0(6) . . ?
C13 C12 C17 125.3(6) . . ?
C11 C12 C17 126.7(6) . . ?
C13 C12 Ti2 73.1(3) . . ?
C11 C12 Ti2 73.0(3) . . ?
C17 C12 Ti2 122.5(4) . . ?
C12 C13 C14 107.5(6) . . ?
C12 C13 C18 127.1(6) . . ?
C14 C13 C18 125.4(6) . . ?
C12 C13 Ti2 72.3(4) . . ?
C14 C13 Ti2 70.2(4) . . ?
C18 C13 Ti2 122.4(4) . . ?
C15 C14 C13 108.3(5) . . ?
C15 C14 C19 125.5(5) . . ?
C13 C14 C19 126.0(6) . . ?
C15 C14 Ti2 74.2(4) . . ?
C13 C14 Ti2 74.5(4) . . ?
C19 C14 Ti2 121.8(4) . . ?
C11 C15 C14 107.2(5) . . ?
C11 C15 C20 127.4(6) . . ?
C14 C15 C20 125.4(5) . . ?
C11 C15 Ti2 72.9(3) . . ?
C14 C15 Ti2 70.7(3) . . ?
C20 C15 Ti2 123.4(4) . . ?
C22 C21 C26 117.1(6) . . ?
C22 C21 Si1 121.5(5) . . ?
C26 C21 Si1 121.4(6) . . ?
C21 C22 C23 121.3(7) . . ?
C24 C23 C22 119.8(8) . . ?
C23 C24 C25 119.9(8) . . ?
C26 C25 C24 120.5(8) . . ?
C25 C26 C21 121.4(8) . . ?
C32 C27 C28 118.5(5) . . ?
C32 C27 Si1 120.5(4) . . ?
C28 C27 Si1 121.0(5) . . ?
C29 C28 C27 119.4(6) . . ?
C30 C29 C28 121.1(6) . . ?
C31 C30 C29 118.9(6) . . ?
C30 C31 C32 120.8(7) . . ?
C27 C32 C31 121.1(6) . . ?
C34 C33 C38 116.3(6) . . ?
C34 C33 Si2 121.6(5) . . ?
C38 C33 Si2 121.9(5) . . ?
C35 C34 C33 123.1(6) . . ?
C34 C35 C36 119.6(7) . . ?
C37 C36 C35 120.0(7) . . ?
C36 C37 C38 119.9(7) . . ?
C37 C38 C33 121.0(6) . . ?
C44 C39 C40 116.4(6) . . ?
C44 C39 Si2 123.8(5) . . ?
C40 C39 Si2 119.8(5) . . ?
C41 C40 C39 121.7(6) . . ?
C42 C41 C40 120.4(7) . . ?
C41 C42 C43 119.4(7) . . ?
C42 C43 C44 120.4(7) . . ?
C43 C44 C39 121.7(6) . . ?
C49 C45 C46 106.8(6) . . ?
C49 C45 C50 126.1(6) . . ?
C46 C45 C50 127.0(6) . . ?
C49 C45 Ti3 73.8(4) . . ?
C46 C45 Ti3 70.9(3) . . ?
C50 C45 Ti3 121.3(4) . . ?
C47 C46 C45 108.2(6) . . ?
C47 C46 C51 125.4(6) . . ?
C45 C46 C51 126.3(7) . . ?
C47 C46 Ti3 75.2(3) . . ?
C45 C46 Ti3 73.6(3) . . ?
C51 C46 Ti3 120.6(4) . . ?
C46 C47 C48 107.8(6) . . ?
C46 C47 C52 124.5(6) . . ?
C48 C47 C52 127.7(7) . . ?
C46 C47 Ti3 70.1(3) . . ?
C48 C47 Ti3 73.5(4) . . ?
C52 C47 Ti3 123.2(4) . . ?
C49 C48 C47 107.4(6) . . ?
C49 C48 C53 127.2(6) . . ?
C47 C48 C53 125.3(6) . . ?
C49 C48 Ti3 72.0(4) . . ?
C47 C48 Ti3 71.9(4) . . ?
C53 C48 Ti3 124.1(5) . . ?
C48 C49 C45 109.7(6) . . ?
C48 C49 C54 125.8(7) . . ?
C45 C49 C54 124.4(7) . . ?
C48 C49 Ti3 74.1(4) . . ?
C45 C49 Ti3 71.8(4) . . ?
C54 C49 Ti3 123.3(4) . . ?
C56 C55 C59 109.5(7) . . ?
C56 C55 C60 125.5(7) . . ?
C59 C55 C60 125.1(6) . . ?
C56 C55 Ti4 73.8(4) . . ?
C59 C55 Ti4 72.0(4) . . ?
C60 C55 Ti4 121.5(4) . . ?
C55 C56 C57 107.1(6) . . ?
C55 C56 C61 127.3(8) . . ?
C57 C56 C61 125.6(7) . . ?
C55 C56 Ti4 71.8(4) . . ?
C57 C56 Ti4 72.5(4) . . ?
C61 C56 Ti4 123.0(4) . . ?
C56 C57 C58 108.3(6) . . ?
C56 C57 C62 126.2(6) . . ?
C58 C57 C62 125.5(7) . . ?
C56 C57 Ti4 72.8(4) . . ?
C58 C57 Ti4 72.5(3) . . ?
C62 C57 Ti4 122.2(5) . . ?
C59 C58 C57 107.2(6) . . ?
C59 C58 C63 127.6(6) . . ?
C57 C58 C63 125.2(7) . . ?
C59 C58 Ti4 71.1(3) . . ?
C57 C58 Ti4 72.5(3) . . ?
C63 C58 Ti4 122.0(4) . . ?
C55 C59 C58 107.9(6) . . ?
C55 C59 C64 125.8(7) . . ?
C58 C59 C64 126.2(6) . . ?
C55 C59 Ti4 73.1(3) . . ?
C58 C59 Ti4 74.0(4) . . ?
C64 C59 Ti4 121.0(4) . . ?
C66 C65 C70 116.0(6) . . ?
C66 C65 Si3 120.3(5) . . ?
C70 C65 Si3 123.4(5) . . ?
C67 C66 C65 121.5(6) . . ?
C68 C67 C66 120.6(7) . . ?
C69 C68 C67 118.8(8) . . ?
C68 C69 C70 121.5(7) . . ?
C69 C70 C65 121.5(7) . . ?
C76 C71 C72 118.6(6) . . ?
C76 C71 Si3 122.0(6) . . ?
C72 C71 Si3 119.2(5) . . ?
C71 C72 C73 121.9(7) . . ?
C74 C73 C72 118.7(8) . . ?
C73 C74 C75 121.7(7) . . ?
C74 C75 C76 119.1(7) . . ?
C71 C76 C75 120.0(7) . . ?
C78 C77 C82 116.9(6) . . ?
C78 C77 Si4 121.0(5) . . ?
C82 C77 Si4 122.0(5) . . ?
C79 C78 C77 120.5(6) . . ?
C78 C79 C80 122.0(6) . . ?
C79 C80 C81 118.6(6) . . ?
C82 C81 C80 120.0(6) . . ?
C81 C82 C77 122.0(6) . . ?
C84 C83 C88 117.7(6) . . ?
C84 C83 Si4 119.9(5) . . ?
C88 C83 Si4 122.4(5) . . ?
C83 C84 C85 122.2(7) . . ?
C86 C85 C84 119.4(7) . . ?
C85 C86 C87 119.9(7) . . ?
C86 C87 C88 120.0(7) . . ?
C83 C88 C87 120.9(7) . . ?
C93 O9 C91 117.7(8) . . ?
O9 C91 C92 114.1(10) . . ?
O9 C93 C94 112.1(9) . . ?

loop_
_geom_bond_atom_site_label_1
_geom_bond_atom_site_label_2
_geom_bond_distance
_geom_bond_site_symmetry_2
_geom_bond_publ_flag
Ti1 O1 1.795(3) . ?
Ti1 O4 1.816(4) . ?
Ti1 Cl1 2.299(2) . ?
Ti1 C5 2.323(7) . ?
Ti1 C4 2.361(6) . ?
Ti1 C1 2.368(7) . ?
Ti1 C3 2.378(6) . ?
Ti1 C2 2.401(6) . ?
Ti2 O2 1.812(4) . ?
Ti2 O1 1.817(4) . ?
Ti2 Cl2 2.296(2) . ?
Ti2 C14 2.326(6) . ?
Ti2 C12 2.370(6) . ?
Ti2 C15 2.372(5) . ?
Ti2 C11 2.378(6) . ?
Ti2 C13 2.381(7) . ?
Ti3 O5 1.814(4) . ?
Ti3 O8 1.819(4) . ?
Ti3 Cl3 2.2841(19) . ?
Ti3 C46 2.323(6) . ?
Ti3 C45 2.358(6) . ?
Ti3 C49 2.383(7) . ?
Ti3 C47 2.389(6) . ?
Ti3 C48 2.409(7) . ?
Ti4 O6 1.810(4) . ?
Ti4 O5 1.813(4) . ?
Ti4 Cl4 2.2876(18) . ?
Ti4 C59 2.338(6) . ?
Ti4 C55 2.352(6) . ?
Ti4 C58 2.375(6) . ?
Ti4 C57 2.374(6) . ?
Ti4 C56 2.378(6) . ?
Si1 O2 1.617(4) . ?
Si1 O3 1.618(4) . ?
Si1 C27 1.857(6) . ?
Si1 C21 1.859(7) . ?
Si2 O3 1.633(4) . ?
Si2 O4 1.637(4) . ?
Si2 C39 1.846(6) . ?
Si2 C33 1.854(6) . ?
Si3 O7 1.613(4) . ?
Si3 O6 1.626(4) . ?
Si3 C65 1.825(7) . ?
Si3 C71 1.872(6) . ?
Si4 O7 1.629(4) . ?
Si4 O8 1.633(4) . ?
Si4 C83 1.855(6) . ?
Si4 C77 1.863(6) . ?
C1 C2 1.396(8) . ?
C1 C5 1.419(8) . ?
C1 C6 1.504(8) . ?
C2 C3 1.431(8) . ?
C2 C7 1.498(8) . ?
C3 C4 1.396(7) . ?
C3 C8 1.503(8) . ?
C4 C5 1.404(7) . ?
C4 C9 1.523(7) . ?
C5 C10 1.499(8) . ?
C11 C15 1.413(8) . ?
C11 C12 1.414(8) . ?
C11 C16 1.501(8) . ?
C12 C13 1.412(9) . ?
C12 C17 1.517(8) . ?
C13 C14 1.428(8) . ?
C13 C18 1.484(9) . ?
C14 C15 1.417(8) . ?
C14 C19 1.494(8) . ?
C15 C20 1.477(8) . ?
C21 C22 1.378(9) . ?
C21 C26 1.394(8) . ?
C22 C23 1.390(9) . ?
C23 C24 1.362(9) . ?
C24 C25 1.367(11) . ?
C25 C26 1.362(10) . ?
C27 C32 1.375(8) . ?
C27 C28 1.396(7) . ?
C28 C29 1.395(8) . ?
C29 C30 1.372(9) . ?
C30 C31 1.368(8) . ?
C31 C32 1.378(8) . ?
C33 C34 1.379(8) . ?
C33 C38 1.396(8) . ?
C34 C35 1.361(8) . ?
C35 C36 1.367(9) . ?
C36 C37 1.365(9) . ?
C37 C38 1.390(8) . ?
C39 C44 1.388(8) . ?
C39 C40 1.406(8) . ?
C40 C41 1.378(9) . ?
C41 C42 1.364(9) . ?
C42 C43 1.379(9) . ?
C43 C44 1.380(9) . ?
C45 C49 1.402(9) . ?
C45 C46 1.428(8) . ?
C45 C50 1.520(8) . ?
C46 C47 1.406(9) . ?
C46 C51 1.497(8) . ?
C47 C48 1.425(9) . ?
C47 C52 1.501(8) . ?
C48 C49 1.397(8) . ?
C48 C53 1.488(9) . ?
C49 C54 1.517(8) . ?
C55 C56 1.398(9) . ?
C55 C59 1.407(8) . ?
C55 C60 1.501(9) . ?
C56 C57 1.420(10) . ?
C56 C61 1.490(8) . ?
C57 C58 1.426(8) . ?
C57 C62 1.507(9) . ?
C58 C59 1.411(9) . ?
C58 C63 1.496(9) . ?
C59 C64 1.511(8) . ?
C65 C66 1.396(8) . ?
C65 C70 1.400(8) . ?
C66 C67 1.386(9) . ?
C67 C68 1.370(9) . ?
C68 C69 1.358(10) . ?
C69 C70 1.372(10) . ?
C71 C76 1.382(8) . ?
C71 C72 1.385(9) . ?
C72 C73 1.389(9) . ?
C73 C74 1.357(10) . ?
C74 C75 1.382(10) . ?
C75 C76 1.409(9) . ?
C77 C78 1.400(8) . ?
C77 C82 1.404(8) . ?
C78 C79 1.375(8) . ?
C79 C80 1.379(8) . ?
C80 C81 1.385(9) . ?
C81 C82 1.379(8) . ?
C83 C84 1.377(9) . ?
C83 C88 1.383(8) . ?
C84 C85 1.391(8) . ?
C85 C86 1.374(10) . ?
C86 C87 1.376(10) . ?
C87 C88 1.401(8) . ?
O9 C93 1.379(10) . ?
O9 C91 1.388(10) . ?
C91 C92 1.433(13) . ?
C93 C94 1.448(11) . ?
